data_4514935
loop_
_publ_author_name
'Santra, Biswajit'
'Mandal, Debdeep'
'Gupta, Vivek'
'Kalita, Pankaj'
'Kumar, Vierandra'
'Narayanan, Ramakirushnan Suriya'
'Dey, Atanu'
'Chrysochos, Nicolas'
'Mohammad, Akbar'
'Singh, Ajeet'
'Zimmer, Michael'
'Dalapati, Rana'
'Biswas, Shyam'
'Schulzke, Carola'
'Chandrasekhar, Vadapalli'
'Scheschkewitz, David'
'Jana, Anukul'

_publ_section_title
;
 Structural Diversity in Supramolecular Organization of Anionic Phosphate
 Monoesters: Role of Cations.
;
_journal_issue 1
_journal_name_full 'ACS omega'
_journal_page_first 2118
_journal_page_last 2133
_journal_paper_doi 10.1021/acsomega.8b03192
_journal_volume 4
_journal_year 2019
_chemical_formula_moiety 'C35 H32 O4 P, C H4 O, C4 H7 N2'
_chemical_formula_sum 'C40 H43 N2 O5 P'
_chemical_formula_weight 662.73
_space_group_crystal_system monoclinic
_space_group_IT_number 14
_space_group_name_Hall '-P 2yn'
_space_group_name_H-M_alt 'P 1 21/n 1'
_symmetry_space_group_name_Hall '-P 2yn'
_symmetry_space_group_name_H-M 'P 1 21/n 1'
_atom_sites_solution_hydrogens geom
_atom_sites_solution_primary dual
_audit_creation_date 2018-01-17
_audit_creation_method
;
Olex2 1.2
(compiled 2017.08.10 svn.r3458 for OlexSys, GUI svn.r5381)
;
_cell_angle_alpha 90
_cell_angle_beta 103.624(4)
_cell_angle_gamma 90
_cell_formula_units_Z 4
_cell_length_a 9.5044(3)
_cell_length_b 23.4379(9)
_cell_length_c 16.1485(6)
_cell_measurement_reflns_used 9672
_cell_measurement_temperature 120.00(10)
_cell_measurement_theta_max 29.0740
_cell_measurement_theta_min 2.9470
_cell_volume 3496.1(2)
_computing_cell_refinement 'CrysAlisPro 1.171.39.29d (Rigaku OD, 2017)'
_computing_data_collection 'CrysAlisPro 1.171.39.29d (Rigaku OD, 2017)'
_computing_data_reduction 'CrysAlisPro 1.171.39.29d (Rigaku OD, 2017)'
_computing_molecular_graphics 'Olex2 (Dolomanov et al., 2009)'
_computing_publication_material 'Olex2 (Dolomanov et al., 2009)'
_computing_structure_refinement 'ShelXL (Sheldrick, 2015)'
_computing_structure_solution 'ShelXT (Sheldrick, 2015)'
_diffrn_ambient_environment N~2~
_diffrn_ambient_temperature 120.00(10)
_diffrn_detector 'CCD plate'
_diffrn_measured_fraction_theta_full 0.998
_diffrn_measured_fraction_theta_max 0.997
_diffrn_measurement_details
;
List of Runs (angles in degrees, time in seconds):

  # Type    Start    End  Width  t~exp~   \w     \q     \k     \f   Frames
--------------------------------------------------------------------------
  1  \w     69.00  94.00   1.00   14.85    --    6.00  77.00   0.00   25
  2  \w     17.00  95.00   1.00   14.85    --    6.00  38.00-180.00   78
  3  \w     67.00  94.00   1.00   14.85    --    6.00  77.00 -60.00   27
  4  \w     51.00  87.00   1.00   14.85    --    6.00  77.00  90.00   36
  5  \w     56.00  84.00   1.00   14.85    --    6.00  77.00-120.00   28
  6  \w     -9.00  45.00   1.00   14.85    --    6.00 -77.00 -60.00   54
  7  \w    -59.00  23.00   1.00   14.85    --   -6.30 -82.00  30.00   82
;
_diffrn_measurement_device 'four-circle diffractometer'
_diffrn_measurement_device_type 'XtaLAB AFC12 (RINC): Kappa single'
_diffrn_measurement_method '\w scans'
_diffrn_orient_matrix_type 'CrysAlisPro convention (1999,Acta A55,543-557)'
_diffrn_orient_matrix_UB_11 0.0632682000
_diffrn_orient_matrix_UB_12 -0.0050529000
_diffrn_orient_matrix_UB_13 0.0325738000
_diffrn_orient_matrix_UB_21 -0.0038774000
_diffrn_orient_matrix_UB_22 -0.0294469000
_diffrn_orient_matrix_UB_23 -0.0103471000
_diffrn_orient_matrix_UB_31 0.0433684000
_diffrn_orient_matrix_UB_32 0.0047360000
_diffrn_orient_matrix_UB_33 -0.0295881000
_diffrn_radiation_monochromator graphite
_diffrn_radiation_probe x-ray
_diffrn_radiation_type MoK\a
_diffrn_radiation_wavelength 0.71073
_diffrn_reflns_av_R_equivalents 0.0399
_diffrn_reflns_av_unetI/netI 0.0342
_diffrn_reflns_Laue_measured_fraction_full 0.998
_diffrn_reflns_Laue_measured_fraction_max 0.997
_diffrn_reflns_limit_h_max 11
_diffrn_reflns_limit_h_min -11
_diffrn_reflns_limit_k_max 29
_diffrn_reflns_limit_k_min -29
_diffrn_reflns_limit_l_max 20
_diffrn_reflns_limit_l_min -16
_diffrn_reflns_number 32723
_diffrn_reflns_point_group_measured_fraction_full 0.998
_diffrn_reflns_point_group_measured_fraction_max 0.997
_diffrn_reflns_theta_full 25.242
_diffrn_reflns_theta_max 26.498
_diffrn_reflns_theta_min 2.810
_diffrn_source 'fine-focus sealed X-ray tube'
_diffrn_source_type 'Enhance (Mo) X-ray Source'
_exptl_absorpt_coefficient_mu 0.126
_exptl_absorpt_correction_T_max 1.00000
_exptl_absorpt_correction_T_min 0.93328
_exptl_absorpt_correction_type multi-scan
_exptl_absorpt_process_details
;
CrysAlisPro 1.171.39.29d (Rigaku Oxford Diffraction, 2017)
Empirical absorption correction using spherical harmonics,
 implemented in SCALE3 ABSPACK scaling algorithm.
;
_exptl_crystal_colour colourless
_exptl_crystal_colour_primary colourless
_exptl_crystal_density_diffrn 1.259
_exptl_crystal_description block
_exptl_crystal_F_000 1408
_exptl_crystal_size_max 0.288
_exptl_crystal_size_mid 0.22
_exptl_crystal_size_min 0.173
_refine_diff_density_max 0.260
_refine_diff_density_min -0.463
_refine_diff_density_rms 0.046
_refine_ls_extinction_method none
_refine_ls_goodness_of_fit_ref 1.074
_refine_ls_hydrogen_treatment constr
_refine_ls_matrix_type full
_refine_ls_number_parameters 439
_refine_ls_number_reflns 7218
_refine_ls_number_restraints 0
_refine_ls_restrained_S_all 1.074
_refine_ls_R_factor_all 0.0494
_refine_ls_R_factor_gt 0.0384
_refine_ls_shift/su_max 0.001
_refine_ls_shift/su_mean 0.000
_refine_ls_structure_factor_coef Fsqd
_refine_ls_weighting_details 'w=1/[\s^2^(Fo^2^)+(0.0464P)^2^+1.0409P] where P=(Fo^2^+2Fc^2^)/3'
_refine_ls_weighting_scheme calc
_refine_ls_wR_factor_gt 0.0943
_refine_ls_wR_factor_ref 0.0986
_reflns_Friedel_coverage 0.000
_reflns_number_gt 5955
_reflns_number_total 7218
_reflns_threshold_expression 'I > 2\s(I)'
_cod_data_source_file ao8b03192_si_002.cif
_cod_data_source_block aj0050
_cod_database_code 4514935
_shelx_shelxl_version_number 2017/1
_chemical_oxdiff_formula 'C120 H130 N4 O8 P1'
_shelx_space_group_comment
;
The symmetry employed for this shelxl refinement is uniquely defined
by the following loop, which should always be used as a source of
symmetry information in preference to the above space-group names.
They are only intended as comments.
;
_shelx_estimated_absorpt_t_max 0.979
_shelx_estimated_absorpt_t_min 0.965
_reflns_odcompleteness_completeness 99.75
_reflns_odcompleteness_iscentric 1
_reflns_odcompleteness_theta 26.32
_olex2_refinement_description
;
1. Fixed Uiso
 At 1.2 times of:
  All C(H) groups, All N(H) groups
 At 1.5 times of:
  All C(H,H,H) groups, All O(H) groups
2.a Ternary CH refined with riding coordinates:
 C7(H7), C8(H8), C9(H9)
2.b Aromatic/amide H refined with riding coordinates:
 C3(H3a), C5(H5), C11(H11), C12(H12), C13(H13), C14(H14), C15(H15), C17(H17),
 C18(H18), C19(H19), C20(H20), C21(H21), C25(H25), C26(H26), C27(H27), C28(H28),
  C29(H29), C31(H31), C32(H32), C33(H33), C34(H34), C35(H35), N2(H2), C36(H36),
 C37(H37), C38(H38)
2.c Idealised Me refined as rotating group:
 C22(H22a,H22b,H22c), C23(H23a,H23b,H23c), C40(H40a,H40b,H40c), C39(H39a,H39b,
 H39c)
2.d Idealised tetrahedral OH refined as rotating group:
 O3(H3), O5(H5a)
;
_olex2_submission_special_instructions 'No special instructions were received'
_oxdiff_exptl_absorpt_empirical_details
;
Empirical correction (ABSPACK) includes:
- Absorption correction using spherical harmonics
- Frame scaling
;
_oxdiff_exptl_absorpt_empirical_full_max 1.120
_oxdiff_exptl_absorpt_empirical_full_min 0.742

loop_
_space_group_symop_operation_xyz
'x, y, z'
'-x+1/2, y+1/2, -z+1/2'
'-x, -y, -z'
'x-1/2, -y-1/2, z-1/2'

loop_
_atom_site_label
_atom_site_type_symbol
_atom_site_fract_x
_atom_site_fract_y
_atom_site_fract_z
_atom_site_U_iso_or_equiv
_atom_site_adp_type
_atom_site_occupancy
_atom_site_site_symmetry_order
_atom_site_calc_flag
_atom_site_refinement_flags_posn
P1 P 0.37464(4) 0.52160(2) 0.58538(2) 0.01349(10) Uani 1 1 d .
O1 O 0.44623(9) 0.48202(4) 0.66741(6) 0.0138(2) Uani 1 1 d .
O2 O 0.24987(10) 0.55418(4) 0.60250(6) 0.0179(2) Uani 1 1 d .
O3 O 0.31609(10) 0.47838(4) 0.51162(6) 0.0173(2) Uani 1 1 d .
H3 H 0.381359 0.469782 0.488588 0.026 Uiso 1 1 calc GR
O4 O 0.49962(10) 0.55521(4) 0.56919(6) 0.0169(2) Uani 1 1 d .
C1 C 0.36090(13) 0.46073(6) 0.72025(8) 0.0130(3) Uani 1 1 d .
C2 C 0.30298(14) 0.40572(6) 0.70719(8) 0.0144(3) Uani 1 1 d .
C3 C 0.21952(14) 0.38696(6) 0.76213(9) 0.0163(3) Uani 1 1 d .
H3A H 0.177578 0.350941 0.753430 0.020 Uiso 1 1 calc R
C4 C 0.19629(14) 0.41969(6) 0.82925(9) 0.0154(3) Uani 1 1 d .
C5 C 0.25941(14) 0.47361(6) 0.84147(9) 0.0150(3) Uani 1 1 d .
H5 H 0.245753 0.495933 0.886540 0.018 Uiso 1 1 calc R
C6 C 0.34243(14) 0.49501(6) 0.78801(8) 0.0136(3) Uani 1 1 d .
C7 C 0.33574(14) 0.36624(6) 0.63883(9) 0.0154(3) Uani 1 1 d .
H7 H 0.367991 0.390664 0.597623 0.018 Uiso 1 1 calc R
C8 C 0.11075(15) 0.39600(6) 0.88986(9) 0.0180(3) Uani 1 1 d .
H8 H 0.097625 0.426893 0.928250 0.022 Uiso 1 1 calc R
C9 C 0.41574(14) 0.55338(5) 0.80178(8) 0.0135(3) Uani 1 1 d .
H9 H 0.400765 0.571015 0.745350 0.016 Uiso 1 1 calc R
C10 C 0.45963(14) 0.32462(6) 0.67385(9) 0.0167(3) Uani 1 1 d .
C11 C 0.52556(15) 0.29776(6) 0.61561(10) 0.0201(3) Uani 1 1 d .
H11 H 0.492291 0.305030 0.557676 0.024 Uiso 1 1 calc R
C12 C 0.64000(16) 0.26039(6) 0.64322(11) 0.0267(4) Uani 1 1 d .
H12 H 0.683806 0.243295 0.603764 0.032 Uiso 1 1 calc R
C13 C 0.68968(16) 0.24828(7) 0.72917(11) 0.0300(4) Uani 1 1 d .
H13 H 0.766206 0.223048 0.747521 0.036 Uiso 1 1 calc R
C14 C 0.62425(17) 0.27411(7) 0.78725(11) 0.0311(4) Uani 1 1 d .
H14 H 0.656280 0.265915 0.844982 0.037 Uiso 1 1 calc R
C15 C 0.51050(16) 0.31239(6) 0.75991(10) 0.0245(3) Uani 1 1 d .
H15 H 0.468209 0.329923 0.799702 0.029 Uiso 1 1 calc R
C16 C 0.20083(14) 0.33485(6) 0.58964(9) 0.0180(3) Uani 1 1 d .
C17 C 0.14979(15) 0.28564(6) 0.62089(10) 0.0220(3) Uani 1 1 d .
H17 H 0.200347 0.270456 0.672561 0.026 Uiso 1 1 calc R
C18 C 0.02483(16) 0.25889(7) 0.57626(12) 0.0301(4) Uani 1 1 d .
H18 H -0.008282 0.226223 0.598312 0.036 Uiso 1 1 calc R
C19 C -0.05052(17) 0.28063(7) 0.49919(13) 0.0380(5) Uani 1 1 d .
H19 H -0.134781 0.262857 0.469382 0.046 Uiso 1 1 calc R
C20 C -0.00024(19) 0.32889(8) 0.46651(12) 0.0380(4) Uani 1 1 d .
H20 H -0.050562 0.343467 0.414361 0.046 Uiso 1 1 calc R
C21 C 0.12503(16) 0.35583(7) 0.51101(10) 0.0262(3) Uani 1 1 d .
H21 H 0.158548 0.388102 0.488165 0.031 Uiso 1 1 calc R
C22 C 0.19630(17) 0.34841(7) 0.94424(10) 0.0278(4) Uani 1 1 d .
H22A H 0.212541 0.317884 0.907964 0.042 Uiso 1 1 calc GR
H22B H 0.142374 0.334380 0.983326 0.042 Uiso 1 1 calc GR
H22C H 0.287665 0.363108 0.975558 0.042 Uiso 1 1 calc GR
C23 C -0.03911(16) 0.37491(7) 0.84370(10) 0.0250(3) Uani 1 1 d .
H23A H -0.092183 0.405615 0.811328 0.037 Uiso 1 1 calc GR
H23B H -0.090107 0.361589 0.884689 0.037 Uiso 1 1 calc GR
H23C H -0.029304 0.344241 0.806052 0.037 Uiso 1 1 calc GR
C24 C 0.34504(14) 0.59295(5) 0.85498(9) 0.0143(3) Uani 1 1 d .
C25 C 0.23092(14) 0.62772(6) 0.81350(9) 0.0187(3) Uani 1 1 d .
H25 H 0.201696 0.627015 0.754346 0.022 Uiso 1 1 calc R
C26 C 0.16063(15) 0.66324(6) 0.85911(10) 0.0233(3) Uani 1 1 d .
H26 H 0.084969 0.686262 0.830543 0.028 Uiso 1 1 calc R
C27 C 0.20273(16) 0.66457(6) 0.94727(10) 0.0243(3) Uani 1 1 d .
H27 H 0.155046 0.688186 0.978048 0.029 Uiso 1 1 calc R
C28 C 0.31592(17) 0.63059(6) 0.98913(10) 0.0237(3) Uani 1 1 d .
H28 H 0.344444 0.631344 1.048306 0.028 Uiso 1 1 calc R
C29 C 0.38757(15) 0.59524(6) 0.94331(9) 0.0182(3) Uani 1 1 d .
H29 H 0.464629 0.572943 0.972067 0.022 Uiso 1 1 calc R
C30 C 0.57937(14) 0.54924(6) 0.83654(8) 0.0147(3) Uani 1 1 d .
C31 C 0.66484(15) 0.59502(6) 0.82293(9) 0.0196(3) Uani 1 1 d .
H31 H 0.621469 0.626858 0.793133 0.024 Uiso 1 1 calc R
C32 C 0.81406(16) 0.59353(7) 0.85344(10) 0.0240(3) Uani 1 1 d .
H32 H 0.869902 0.624408 0.844234 0.029 Uiso 1 1 calc R
C33 C 0.88013(15) 0.54634(7) 0.89747(9) 0.0248(3) Uani 1 1 d .
H33 H 0.980219 0.545218 0.917386 0.030 Uiso 1 1 calc R
C34 C 0.79624(16) 0.50090(7) 0.91163(9) 0.0233(3) Uani 1 1 d .
H34 H 0.840011 0.469187 0.941609 0.028 Uiso 1 1 calc R
C35 C 0.64632(15) 0.50233(6) 0.88122(9) 0.0188(3) Uani 1 1 d .
H35 H 0.590760 0.471519 0.891018 0.023 Uiso 1 1 calc R
O5 O 0.57369(14) 0.66582(5) 0.62476(10) 0.0492(4) Uani 1 1 d .
H5A H 0.560618 0.632346 0.610231 0.074 Uiso 1 1 calc GR
C40 C 0.4401(2) 0.69158(9) 0.62392(14) 0.0503(5) Uani 1 1 d .
H40A H 0.378765 0.689481 0.567532 0.076 Uiso 1 1 calc GR
H40B H 0.455377 0.730831 0.640619 0.076 Uiso 1 1 calc GR
H40C H 0.394853 0.672058 0.663037 0.076 Uiso 1 1 calc GR
N1 N -0.15907(13) 0.45378(5) 0.63996(8) 0.0218(3) Uani 1 1 d .
N2 N 0.00986(13) 0.51413(5) 0.63472(8) 0.0214(3) Uani 1 1 d .
H2 H 0.085489 0.529381 0.623405 0.026 Uiso 1 1 calc R
C36 C -0.04225(15) 0.46313(7) 0.61016(10) 0.0232(3) Uani 1 1 d .
H36 H -0.003408 0.437761 0.577244 0.028 Uiso 1 1 calc R
C37 C -0.18297(16) 0.50104(7) 0.68467(9) 0.0235(3) Uani 1 1 d .
H37 H -0.257776 0.506240 0.712103 0.028 Uiso 1 1 calc R
C38 C -0.07696(15) 0.53855(7) 0.68119(9) 0.0229(3) Uani 1 1 d .
H38 H -0.065123 0.574578 0.705983 0.027 Uiso 1 1 calc R
C39 C -0.25023(18) 0.40287(7) 0.62343(11) 0.0320(4) Uani 1 1 d .
H39A H -0.337299 0.411445 0.581382 0.048 Uiso 1 1 calc GR
H39B H -0.274489 0.390888 0.675197 0.048 Uiso 1 1 calc GR
H39C H -0.198764 0.372839 0.602860 0.048 Uiso 1 1 calc GR

loop_
_atom_site_aniso_label
_atom_site_aniso_U_11
_atom_site_aniso_U_22
_atom_site_aniso_U_33
_atom_site_aniso_U_23
_atom_site_aniso_U_13
_atom_site_aniso_U_12
P1 0.01192(17) 0.01563(18) 0.01342(18) -0.00024(13) 0.00398(13) -0.00086(13)
O1 0.0120(4) 0.0157(5) 0.0142(5) -0.0002(4) 0.0044(4) -0.0004(4)
O2 0.0154(5) 0.0203(5) 0.0190(5) 0.0019(4) 0.0063(4) 0.0031(4)
O3 0.0152(5) 0.0224(5) 0.0151(5) -0.0032(4) 0.0054(4) -0.0038(4)
O4 0.0165(5) 0.0180(5) 0.0176(5) -0.0018(4) 0.0068(4) -0.0025(4)
C1 0.0097(6) 0.0149(7) 0.0142(7) 0.0018(5) 0.0025(5) 0.0015(5)
C2 0.0120(6) 0.0145(7) 0.0160(7) -0.0010(5) 0.0022(5) 0.0027(5)
C3 0.0172(7) 0.0115(7) 0.0198(7) -0.0013(5) 0.0038(6) -0.0023(5)
C4 0.0156(6) 0.0144(7) 0.0161(7) 0.0016(5) 0.0034(5) 0.0014(5)
C5 0.0167(6) 0.0141(7) 0.0144(7) -0.0024(5) 0.0041(5) 0.0009(5)
C6 0.0127(6) 0.0118(6) 0.0150(7) 0.0008(5) 0.0006(5) 0.0010(5)
C7 0.0160(6) 0.0139(7) 0.0166(7) -0.0026(5) 0.0046(5) -0.0010(5)
C8 0.0224(7) 0.0155(7) 0.0178(7) -0.0012(6) 0.0082(6) -0.0034(6)
C9 0.0152(6) 0.0121(6) 0.0129(6) 0.0002(5) 0.0029(5) -0.0011(5)
C10 0.0138(6) 0.0122(7) 0.0244(7) -0.0026(6) 0.0049(6) -0.0037(5)
C11 0.0190(7) 0.0154(7) 0.0275(8) -0.0029(6) 0.0085(6) -0.0037(6)
C12 0.0196(7) 0.0186(8) 0.0448(10) -0.0092(7) 0.0137(7) -0.0010(6)
C13 0.0180(7) 0.0189(8) 0.0489(11) -0.0045(7) -0.0007(7) 0.0029(6)
C14 0.0271(8) 0.0294(9) 0.0308(9) -0.0009(7) -0.0050(7) 0.0042(7)
C15 0.0226(7) 0.0244(8) 0.0249(8) -0.0053(6) 0.0026(6) 0.0035(6)
C16 0.0156(7) 0.0154(7) 0.0230(7) -0.0077(6) 0.0046(6) 0.0028(5)
C17 0.0202(7) 0.0163(7) 0.0293(8) -0.0049(6) 0.0057(6) 0.0025(6)
C18 0.0226(8) 0.0173(8) 0.0502(11) -0.0075(7) 0.0083(7) -0.0028(6)
C19 0.0206(8) 0.0276(9) 0.0575(12) -0.0136(8) -0.0078(8) -0.0036(7)
C20 0.0330(9) 0.0328(10) 0.0374(10) -0.0054(8) -0.0136(8) 0.0005(7)
C21 0.0266(8) 0.0215(8) 0.0276(8) -0.0031(6) 0.0005(7) -0.0009(6)
C22 0.0309(8) 0.0276(8) 0.0245(8) 0.0083(7) 0.0059(7) -0.0010(7)
C23 0.0226(8) 0.0299(8) 0.0250(8) 0.0015(7) 0.0107(6) -0.0042(6)
C24 0.0151(6) 0.0094(6) 0.0190(7) -0.0015(5) 0.0050(5) -0.0038(5)
C25 0.0164(7) 0.0155(7) 0.0237(8) 0.0001(6) 0.0035(6) -0.0025(5)
C26 0.0177(7) 0.0145(7) 0.0391(9) 0.0009(6) 0.0098(6) 0.0003(6)
C27 0.0271(8) 0.0149(7) 0.0371(9) -0.0034(6) 0.0198(7) -0.0010(6)
C28 0.0331(8) 0.0192(7) 0.0221(8) -0.0032(6) 0.0133(7) -0.0034(6)
C29 0.0219(7) 0.0134(7) 0.0204(7) 0.0005(6) 0.0070(6) -0.0008(5)
C30 0.0166(7) 0.0162(7) 0.0122(6) -0.0043(5) 0.0052(5) -0.0002(5)
C31 0.0198(7) 0.0174(7) 0.0227(8) -0.0014(6) 0.0073(6) -0.0007(6)
C32 0.0198(7) 0.0259(8) 0.0281(8) -0.0072(7) 0.0090(6) -0.0074(6)
C33 0.0143(7) 0.0393(9) 0.0193(7) -0.0086(7) 0.0013(6) 0.0000(6)
C34 0.0217(7) 0.0300(8) 0.0166(7) 0.0001(6) 0.0014(6) 0.0072(6)
C35 0.0191(7) 0.0200(7) 0.0175(7) -0.0004(6) 0.0048(6) 0.0002(6)
O5 0.0465(8) 0.0264(7) 0.0662(10) -0.0092(7) -0.0039(7) -0.0042(6)
C40 0.0580(13) 0.0331(10) 0.0561(13) -0.0007(9) 0.0058(10) 0.0091(9)
N1 0.0172(6) 0.0234(7) 0.0225(7) 0.0042(5) 0.0003(5) -0.0020(5)
N2 0.0148(6) 0.0270(7) 0.0229(7) 0.0023(5) 0.0053(5) -0.0013(5)
C36 0.0184(7) 0.0248(8) 0.0256(8) 0.0013(6) 0.0036(6) 0.0037(6)
C37 0.0181(7) 0.0339(9) 0.0184(7) 0.0001(7) 0.0043(6) -0.0009(6)
C38 0.0206(7) 0.0278(8) 0.0210(8) -0.0032(6) 0.0065(6) -0.0029(6)
C39 0.0292(8) 0.0282(9) 0.0344(9) 0.0049(7) -0.0009(7) -0.0102(7)

loop_
_atom_type_symbol
_atom_type_description
_atom_type_scat_dispersion_real
_atom_type_scat_dispersion_imag
_atom_type_scat_source
C C 0.0033 0.0016 'International Tables Vol C Tables 4.2.6.8 and 6.1.1.4'
H H 0.0000 0.0000 'International Tables Vol C Tables 4.2.6.8 and 6.1.1.4'
N N 0.0061 0.0033 'International Tables Vol C Tables 4.2.6.8 and 6.1.1.4'
O O 0.0106 0.0060 'International Tables Vol C Tables 4.2.6.8 and 6.1.1.4'
P P 0.1023 0.0942 'International Tables Vol C Tables 4.2.6.8 and 6.1.1.4'

loop_
_geom_angle_atom_site_label_1
_geom_angle_atom_site_label_2
_geom_angle_atom_site_label_3
_geom_angle
O2 P1 O1 109.83(5)
O2 P1 O3 108.51(5)
O2 P1 O4 117.46(6)
O3 P1 O1 104.84(5)
O4 P1 O1 104.17(5)
O4 P1 O3 111.24(5)
C1 O1 P1 120.50(8)
P1 O3 H3 109.5
O1 C1 C6 117.94(11)
C2 C1 O1 120.04(12)
C2 C1 C6 121.95(12)
C1 C2 C7 121.84(12)
C3 C2 C1 117.25(12)
C3 C2 C7 120.83(12)
C2 C3 H3A 118.6
C4 C3 C2 122.84(12)
C4 C3 H3A 118.6
C3 C4 C5 118.02(13)
C3 C4 C8 120.65(12)
C5 C4 C8 121.26(12)
C4 C5 H5 119.1
C4 C5 C6 121.79(13)
C6 C5 H5 119.1
C1 C6 C9 119.37(12)
C5 C6 C1 118.09(12)
C5 C6 C9 122.53(12)
C2 C7 H7 106.7
C2 C7 C10 112.89(11)
C2 C7 C16 112.23(11)
C10 C7 H7 106.7
C16 C7 H7 106.7
C16 C7 C10 111.30(11)
C4 C8 H8 107.8
C4 C8 C22 110.12(12)
C4 C8 C23 112.57(12)
C22 C8 H8 107.8
C23 C8 H8 107.8
C23 C8 C22 110.66(12)
C6 C9 H9 106.3
C24 C9 C6 112.37(11)
C24 C9 H9 106.3
C24 C9 C30 112.19(11)
C30 C9 C6 112.75(11)
C30 C9 H9 106.3
C11 C10 C7 117.80(13)
C15 C10 C7 123.85(13)
C15 C10 C11 118.35(13)
C10 C11 H11 119.6
C12 C11 C10 120.72(14)
C12 C11 H11 119.6
C11 C12 H12 119.7
C11 C12 C13 120.54(15)
C13 C12 H12 119.7
C12 C13 H13 120.4
C14 C13 C12 119.24(14)
C14 C13 H13 120.4
C13 C14 H14 119.8
C13 C14 C15 120.44(15)
C15 C14 H14 119.8
C10 C15 C14 120.71(15)
C10 C15 H15 119.6
C14 C15 H15 119.6
C17 C16 C7 122.14(13)
C17 C16 C21 118.26(13)
C21 C16 C7 119.60(13)
C16 C17 H17 119.5
C18 C17 C16 121.05(15)
C18 C17 H17 119.5
C17 C18 H18 119.9
C19 C18 C17 120.11(15)
C19 C18 H18 119.9
C18 C19 H19 120.2
C18 C19 C20 119.66(15)
C20 C19 H19 120.2
C19 C20 H20 119.8
C19 C20 C21 120.43(16)
C21 C20 H20 119.8
C16 C21 H21 119.8
C20 C21 C16 120.47(15)
C20 C21 H21 119.8
C8 C22 H22A 109.5
C8 C22 H22B 109.5
C8 C22 H22C 109.5
H22A C22 H22B 109.5
H22A C22 H22C 109.5
H22B C22 H22C 109.5
C8 C23 H23A 109.5
C8 C23 H23B 109.5
C8 C23 H23C 109.5
H23A C23 H23B 109.5
H23A C23 H23C 109.5
H23B C23 H23C 109.5
C25 C24 C9 118.76(12)
C29 C24 C9 122.83(12)
C29 C24 C25 118.40(13)
C24 C25 H25 119.5
C26 C25 C24 120.94(14)
C26 C25 H25 119.5
C25 C26 H26 119.9
C25 C26 C27 120.13(14)
C27 C26 H26 119.9
C26 C27 H27 120.2
C28 C27 C26 119.56(14)
C28 C27 H27 120.2
C27 C28 H28 119.8
C27 C28 C29 120.38(14)
C29 C28 H28 119.8
C24 C29 C28 120.58(13)
C24 C29 H29 119.7
C28 C29 H29 119.7
C31 C30 C9 118.29(12)
C35 C30 C9 123.04(12)
C35 C30 C31 118.67(13)
C30 C31 H31 119.7
C32 C31 C30 120.62(14)
C32 C31 H31 119.7
C31 C32 H32 119.8
C33 C32 C31 120.33(14)
C33 C32 H32 119.8
C32 C33 H33 120.3
C34 C33 C32 119.46(13)
C34 C33 H33 120.3
C33 C34 H34 119.8
C33 C34 C35 120.33(14)
C35 C34 H34 119.8
C30 C35 C34 120.59(14)
C30 C35 H35 119.7
C34 C35 H35 119.7
C40 O5 H5A 109.5
O5 C40 H40A 109.5
O5 C40 H40B 109.5
O5 C40 H40C 109.5
H40A C40 H40B 109.5
H40A C40 H40C 109.5
H40B C40 H40C 109.5
C36 N1 C37 108.30(13)
C36 N1 C39 125.35(14)
C37 N1 C39 126.27(13)
C36 N2 H2 125.9
C36 N2 C38 108.21(13)
C38 N2 H2 125.9
N1 C36 H36 125.4
N2 C36 N1 109.11(14)
N2 C36 H36 125.4
N1 C37 H37 126.7
C38 C37 N1 106.67(13)
C38 C37 H37 126.7
N2 C38 H38 126.1
C37 C38 N2 107.70(14)
C37 C38 H38 126.1
N1 C39 H39A 109.5
N1 C39 H39B 109.5
N1 C39 H39C 109.5
H39A C39 H39B 109.5
H39A C39 H39C 109.5
H39B C39 H39C 109.5

loop_
_geom_bond_atom_site_label_1
_geom_bond_atom_site_label_2
_geom_bond_distance
P1 O1 1.6289(9)
P1 O2 1.4900(10)
P1 O3 1.5629(10)
P1 O4 1.4988(10)
O1 C1 1.4004(16)
O3 H3 0.8200
C1 C2 1.3982(19)
C1 C6 1.4014(19)
C2 C3 1.3933(19)
C2 C7 1.5276(18)
C3 H3A 0.9300
C3 C4 1.3874(19)
C4 C5 1.3930(19)
C4 C8 1.5172(19)
C5 H5 0.9300
C5 C6 1.3930(19)
C6 C9 1.5278(18)
C7 H7 0.9800
C7 C10 1.5311(19)
C7 C16 1.5286(18)
C8 H8 0.9800
C8 C22 1.530(2)
C8 C23 1.526(2)
C9 H9 0.9800
C9 C24 1.5236(18)
C9 C30 1.5270(18)
C10 C11 1.397(2)
C10 C15 1.390(2)
C11 H11 0.9300
C11 C12 1.386(2)
C12 H12 0.9300
C12 C13 1.386(2)
C13 H13 0.9300
C13 C14 1.381(2)
C14 H14 0.9300
C14 C15 1.394(2)
C15 H15 0.9300
C16 C17 1.391(2)
C16 C21 1.394(2)
C17 H17 0.9300
C17 C18 1.386(2)
C18 H18 0.9300
C18 C19 1.379(3)
C19 H19 0.9300
C19 C20 1.380(3)
C20 H20 0.9300
C20 C21 1.389(2)
C21 H21 0.9300
C22 H22A 0.9600
C22 H22B 0.9600
C22 H22C 0.9600
C23 H23A 0.9600
C23 H23B 0.9600
C23 H23C 0.9600
C24 C25 1.3955(19)
C24 C29 1.3890(19)
C25 H25 0.9300
C25 C26 1.383(2)
C26 H26 0.9300
C26 C27 1.386(2)
C27 H27 0.9300
C27 C28 1.381(2)
C28 H28 0.9300
C28 C29 1.391(2)
C29 H29 0.9300
C30 C31 1.394(2)
C30 C35 1.385(2)
C31 H31 0.9300
C31 C32 1.388(2)
C32 H32 0.9300
C32 C33 1.383(2)
C33 H33 0.9300
C33 C34 1.382(2)
C34 H34 0.9300
C34 C35 1.394(2)
C35 H35 0.9300
O5 H5A 0.8200
O5 C40 1.403(2)
C40 H40A 0.9600
C40 H40B 0.9600
C40 H40C 0.9600
N1 C36 1.3282(19)
N1 C37 1.370(2)
N1 C39 1.4618(19)
N2 H2 0.8600
N2 C36 1.319(2)
N2 C38 1.3650(19)
C36 H36 0.9300
C37 H37 0.9300
C37 C38 1.348(2)
C38 H38 0.9300
C39 H39A 0.9600
C39 H39B 0.9600
C39 H39C 0.9600

loop_
_geom_hbond_atom_site_label_D
_geom_hbond_atom_site_label_H
_geom_hbond_atom_site_label_A
_geom_hbond_distance_DH
_geom_hbond_distance_HA
_geom_hbond_distance_DA
_geom_hbond_angle_DHA
_geom_hbond_site_symmetry_A
_geom_hbond_publ_flag
O3 H3 O4 0.82 1.73 2.5431(13) 171.4 3_666 yes
O5 H5A O4 0.82 1.97 2.7794(16) 171.7 . yes
N2 H2 O2 0.86 1.77 2.6295(15) 174.3 . yes
